data_2240394
loop_
_publ_author_name
'Arfan, Atef'
'Rukiah, Mwaffak'

_publ_section_title
;
 Crystal structures of crotonaldehyde semicarbazone and crotonaldehyde
 thiosemicarbazone from X-ray powder diffraction data
;
_journal_coeditor_code CV5481
_journal_issue 2
_journal_name_full 'Acta Crystallographica Section E'
_journal_page_first 168
_journal_page_last 172
_journal_paper_doi 10.1107/S2056989015000663
_journal_volume 71
_journal_year 2015
_chemical_formula_iupac 'C5 H9 N3 S'
_chemical_formula_moiety 'C5 H9 N3 S'
_chemical_formula_sum 'C5 H9 N3 S'
_chemical_formula_weight 143.21
_chemical_name_common
;
Crotonaldehyde thiosemicarbazone
;
_chemical_name_systematic
;
(<i>E</i>)-2-[(<i>E</i>)-But-2-en-1-yldene]hydrazinecarbothioamide
;
_space_group_IT_number 2
_symmetry_cell_setting triclinic
_symmetry_space_group_name_Hall '-P 1'
_symmetry_space_group_name_H-M 'P -1'
_audit_creation_method 'from EXP file using GSAS2CIF'
_cell_angle_alpha 104.1407(18)
_cell_angle_beta 101.0403(19)
_cell_angle_gamma 106.3511(17)
_cell_formula_units_Z 2
_cell_length_a 5.86650(17)
_cell_length_b 8.0313(2)
_cell_length_c 9.0795(4)
_cell_measurement_temperature 298
_cell_volume 382.16(2)
_computing_data_collection
;
<i>WinXPOW</i> (Stoe & Cie, 1999)
;
_computing_molecular_graphics
;
ORTEP-3 for Windows (Farrugia, 2012), Mercury (Macrae <i>et al.</i>,
2006)
;
_computing_publication_material
;
publCIF (Westrip, 2010)
;
_computing_structure_refinement
;
GSAS (Larson & Von Dreele, 2004)
;
_computing_structure_solution
;
<i>EXPO2014</i> (Altomare <i>et al.</i>,  2013)
;
_diffrn_ambient_temperature 298
_diffrn_measurement_device_type 'Stoe transmission Stadi-P'
_diffrn_radiation_monochromator 'Ge 111'
_diffrn_radiation_type 'Cu K\a~1~'
_diffrn_radiation_wavelength 1.5406
_exptl_absorpt_coefficient_mu 3.111
_exptl_absorpt_correction_T_max 0.32737
_exptl_absorpt_correction_T_min 0.23092
_exptl_absorpt_process_details
;   GSAS Absorption/surface roughness correction: function number 4
 Flat plate transmission absorption correction
Terms =     0.72180         0.0000
Correction is not refined.
;
_exptl_crystal_density_diffrn 1.245
_exptl_crystal_F_000 152
_pd_calc_method 'Rietveld Refinement'
_pd_char_colour white
_pd_char_particle_morphology 'fine powder'
_pd_instr_dist_mono/spec 130
_pd_instr_dist_spec/detc 173
_pd_instr_dist_src/mono 260
_pd_meas_2theta_range_inc 0.02
_pd_meas_2theta_range_max 79.98
_pd_meas_2theta_range_min 5.0
_pd_meas_number_of_points 3750
_pd_meas_scan_method step
_pd_phase_name (II)
_pd_proc_2theta_range_inc 0.02
_pd_proc_2theta_range_max 79.95992
_pd_proc_2theta_range_min 4.97992
_pd_proc_info_datetime 2014-04-21T13:36:38
_pd_proc_ls_background_function
;   GSAS Background function number 1 with 20 terms.
 Shifted Chebyshev function of 1st kind
       1:    590.360     2:   -469.557     3:    198.126     4:   -45.2586
      5:   -2.75624     6:    13.8508     7:    4.35563     8:   -5.95029
      9:   -12.8815    10:    35.6051    11:   -12.9276    12:   -11.1488
     13:    8.85293    14:   -2.01034    15:  -0.496121    16:    8.39616
     17:   -2.33367    18:   -5.14527    19:    10.5079    20:   -3.85249
;
_pd_proc_ls_peak_cutoff 0.00100
_pd_proc_ls_profile_function
;
CW Profile function number 4 with  21 terms
Pseudovoigt profile coefficients as parameterized in (Thompson <i>et al.</i>,
1987)
Asymmetry correction of Finger <i>et al.</i>,  1994.
Peak tails are ignored  where the intensity is below 0.0010 times the peak
  Aniso. broadening axis   0.0   0.0   1.0
;
_pd_proc_ls_prof_R_factor 0.0333
_pd_proc_ls_prof_wR_expected 0.0341
_pd_proc_ls_prof_wR_factor 0.0434
_pd_proc_number_of_points 3750
_pd_spec_mounting 'Powder loaded into two Mylar foils'
_pd_spec_mount_mode transmission
_pd_spec_shape flat_sheet
_pd_spec_size_axial 8
_pd_spec_size_equat 8
_refine_ls_goodness_of_fit_all 1.29
_refine_ls_hydrogen_treatment noref
_refine_ls_matrix_type full
_refine_ls_number_parameters 114
_refine_ls_number_restraints 1
_refine_ls_shift/su_max 0.03
_refine_ls_shift/su_mean 0.00
_reflns_number_total 461
_cod_data_source_file cv5481sup1.cf
_cod_data_source_block II
_cod_original_cell_volume 382.15(2)
_cod_database_code 2240394

loop_
_symmetry_equiv_pos_site_id
_symmetry_equiv_pos_as_xyz
1 +x,+y,+z
-1 -x,-y,-z

loop_
_atom_site_aniso_label
_atom_site_aniso_U_11
_atom_site_aniso_U_22
_atom_site_aniso_U_33
_atom_site_aniso_U_12
_atom_site_aniso_U_13
_atom_site_aniso_U_23
S1 0.032(4) 0.039(5) 0.082(8) 0.026(4) 0.043(5) 0.035(5)

loop_
_atom_site_type_symbol
_atom_site_label
_atom_site_fract_x
_atom_site_fract_y
_atom_site_fract_z
_atom_site_U_iso_or_equiv
_atom_site_thermal_displace_type
_atom_site_occupancy
_atom_site_symmetry_multiplicity
C C1 0.184(2) 0.841(2) 0.515(2) 0.103(6) Uiso 1.0 2
H H1A 0.15342 0.79934 0.39748 0.12 Uiso 1.0 2
H H1B 0.2323 0.97016 0.55142 0.12 Uiso 1.0 2
H H1C 0.02574 0.78525 0.53491 0.12 Uiso 1.0 2
C C2 0.370(2) 0.7688(17) 0.5865(18) 0.054(5) Uiso 1.0 2
H H2 0.53963 0.83335 0.59455 0.055 Uiso 1.0 2
C C3 0.325(2) 0.6393(16) 0.6524(15) 0.034(5) Uiso 1.0 2
H H3 0.14582 0.56255 0.63049 0.055 Uiso 1.0 2
C C4 0.487(3) 0.5747(19) 0.7264(19) 0.039(5) Uiso 1.0 2
H H4 0.66632 0.65671 0.74816 0.055 Uiso 1.0 2
N N1 0.4514(17) 0.4461(12) 0.7878(15) 0.035(4) Uiso 1.0 2
N N2 0.6486(16) 0.4005(12) 0.8462(13) 0.021(4) Uiso 1.0 2
H H1n2 0.79218 0.45838 0.841 0.05 Uiso 1.0 2
C C5 0.611(3) 0.2572(16) 0.907(2) 0.034(4) Uiso 1.0 2
N N3 0.3681(15) 0.1560(12) 0.8849(13) 0.017(4) Uiso 1.0 2
H H1n3 0.34725 0.13246 0.97116 0.05 Uiso 1.0 2
H H2n3 0.26401 0.20773 0.84645 0.05 Uiso 1.0 2
S S1 0.8446(6) 0.1980(5) 0.9772(6) 0.04081 Uani 1.0 2

loop_
_atom_type_symbol
_atom_type_number_in_cell
_atom_type_scat_Cromer_Mann_a1
_atom_type_scat_Cromer_Mann_a2
_atom_type_scat_Cromer_Mann_a3
_atom_type_scat_Cromer_Mann_a4
_atom_type_scat_Cromer_Mann_b1
_atom_type_scat_Cromer_Mann_b2
_atom_type_scat_Cromer_Mann_b3
_atom_type_scat_Cromer_Mann_b4
_atom_type_scat_Cromer_Mann_c
_atom_type_scat_dispersion_real
_atom_type_scat_dispersion_imag
_atom_type_scat_source
C 10.0 2.31000 20.8439 1.02000 10.2075 1.58860 0.56870 0.86500 51.6512 0.21560 0.000 0.000 International_Tables_Vol_C
H 18.0 0.49300 10.5109 0.32291 26.1257 0.14019 3.14236 0.04081 57.7997 0.00304 0.000 0.000 International_Tables_Vol_C
N 6.0 12.2126 0.00570 3.13220 9.89330 2.01250 28.9975 1.16630 0.58260 -11.529 0.000 0.000 International_Tables_Vol_C
S 2.0 6.90530 1.46790 5.20340 22.2151 1.43790 0.25360 1.58630 56.1720 0.86690 0.000 0.000 International_Tables_Vol_C

loop_
_geom_angle_atom_site_label_1
_geom_angle_atom_site_label_2
_geom_angle_atom_site_label_3
_geom_angle_site_symmetry_1
_geom_angle_site_symmetry_3
_geom_angle
_geom_angle_publ_flag
H1A C1 H1B 1_555 1_555 109.0 n
H1A C1 H1C 1_555 1_555 106.2 n
H1A C1 C2 1_555 1_555 108.5 n
H1B C1 H1C 1_555 1_555 110.2 n
H1B C1 C2 1_555 1_555 113.8 n
H1C C1 C2 1_555 1_555 108.8 n
C1 C2 H2 1_555 1_555 115.8 n
C1 C2 C3 1_555 1_555 125.6(13) n
H2 C2 C3 1_555 1_555 118.2 n
C2 C3 H3 1_555 1_555 116.8 n
C2 C3 C4 1_555 1_555 128.4(15) n
H3 C3 C4 1_555 1_555 113.9 n
C3 C4 H4 1_555 1_555 111.8 n
C3 C4 N1 1_555 1_555 130.8(16) n
H4 C4 N1 1_555 1_555 116.8 n
C4 N1 N2 1_555 1_555 118.6(11) n
N1 N2 H1n2 1_555 1_555 119.6 n
N1 N2 C5 1_555 1_555 119.2(10) n
H1n2 N2 C5 1_555 1_555 121.2 n
N2 C5 N3 1_555 1_555 115.6(12) n
N2 C5 S1 1_555 1_555 120.4(11) n
N3 C5 S1 1_555 1_555 123.5(9) n
C5 N3 H1n3 1_555 1_555 110.5 n
C5 N3 H2n3 1_555 1_555 112.2 n
H1n3 N3 H2n3 1_555 1_555 113.2 n

loop_
_geom_bond_atom_site_label_1
_geom_bond_atom_site_label_2
_geom_bond_site_symmetry_2
_geom_bond_distance
_geom_bond_publ_flag
C1 H1A 1_555 0.999 n
C1 H1B 1_555 0.946 n
C1 H1C 1_555 0.983 n
C1 C2 1_555 1.49(2) n
C2 H2 1_555 0.963 n
C2 C3 1_555 1.311(13) n
C3 H3 1_555 1.008 n
C3 C4 1_555 1.352(14) n
C4 H4 1_555 1.024 n
C4 N1 1_555 1.274(12) n
N1 N2 1_555 1.361(10) n
N2 H1n2 1_555 0.856 n
N2 C5 1_555 1.377(13) n
C5 N3 1_555 1.376(13) n
C5 S1 1_555 1.638(13) n
N3 C5 1_555 1.376(13) n
N3 H1n3 1_555 0.872 n
N3 H2n3 1_555 0.894 n

loop_
_geom_hbond_atom_site_label_D
_geom_hbond_atom_site_label_H
_geom_hbond_atom_site_label_A
_geom_hbond_site_symmetry_A
_geom_hbond_distance_DH
_geom_hbond_distance_HA
_geom_hbond_distance_DA
_geom_hbond_angle_DHA
_geom_hbond_publ_flag
N3 H2N3 N1 1_555 0.89 2.17 2.641(14) 112 y
N2 H1N2 S1 -1_767 0.86 2.83 3.473(11) 133 y
N3 H1N3 S1 -1_657 0.87 2.77 3.398(11) 130 y

loop_
_geom_torsion_atom_site_label_1
_geom_torsion_atom_site_label_2
_geom_torsion_atom_site_label_3
_geom_torsion_atom_site_label_4
_geom_torsion
_geom_torsion_publ_flag
C4 N1 N2 C5 -177.4(14) n
N2 N1 C4 C3 175.6(15) n
N1 N2 C5 S1 179.6(11) n
N1 N2 C5 N3 8.0(19) n
C1 C2 C3 C4 -176.2(15) n
C2 C3 C4 N1 -177.6(16) n
